data_4068102
loop_
_publ_author_name
'Liu, Peng'
'Zhang, Yong'
'Yao, Yingming'
'Shen, Qi'

_publ_section_title
;
 Synthesis of Dianionic \b-Diketiminate Lanthanide Amides
 L&#x2032;LnN(SiMe3)2(THF) by Deprotonation of the \b-Diketiminate Ligand
 L (L = {[(2,6-iPr2C6H3)NC(CH3)]2CH}&#x2212;) and the Transformation with
 [HNEt3][BPh4] to the Cationic Samarium Amide [LSmN(SiMe3)2][BPh4]
;
_journal_issue 3
_journal_name_full Organometallics
_journal_page_first 1017
_journal_paper_doi 10.1021/om2010904
_journal_volume 31
_journal_year 2012
_chemical_formula_moiety 'C39 H66 N3 O Si2 Yb, C7 H8'
_chemical_formula_sum 'C46 H74 N3 O Si2 Y'
_chemical_formula_weight 830.17
_chemical_name_systematic
; 
 ? 
;
_space_group_IT_number 19
_symmetry_cell_setting orthorhombic
_symmetry_Int_Tables_number 19
_symmetry_space_group_name_Hall 'P 2ac 2ab'
_symmetry_space_group_name_H-M 'P 21 21 21'
_atom_sites_solution_hydrogens geom
_atom_sites_solution_primary direct
_atom_sites_solution_secondary difmap
_audit_creation_method SHELXL-97
_cell_angle_alpha 90.00
_cell_angle_beta 90.00
_cell_angle_gamma 90.00
_cell_formula_units_Z 4
_cell_length_a 11.7778(8)
_cell_length_b 18.5593(12)
_cell_length_c 21.6903(15)
_cell_measurement_reflns_used 21275
_cell_measurement_temperature 223(2)
_cell_measurement_theta_max 27.5
_cell_measurement_theta_min 3.0
_cell_volume 4741.2(6)
_computing_cell_refinement CrystalClear
_computing_data_collection CrystalClear
_computing_data_reduction CrystalStructure
_computing_structure_refinement 'SHELXL-97 (Sheldrick, 1997)'
_computing_structure_solution 'SHELXS-97 (Sheldrick, 1990)'
_diffrn_ambient_temperature 223(2)
_diffrn_detector_area_resol_mean 14.63
_diffrn_measured_fraction_theta_full 0.997
_diffrn_measured_fraction_theta_max 0.997
_diffrn_measurement_device_type 'Rigaku Saturn'
_diffrn_measurement_method \w
_diffrn_radiation_monochromator graphite
_diffrn_radiation_source 'fine-focus sealed tube'
_diffrn_radiation_type MoK\a
_diffrn_radiation_wavelength 0.71075
_diffrn_reflns_av_R_equivalents 0.0678
_diffrn_reflns_av_sigmaI/netI 0.1002
_diffrn_reflns_limit_h_max 12
_diffrn_reflns_limit_h_min -14
_diffrn_reflns_limit_k_max 16
_diffrn_reflns_limit_k_min -22
_diffrn_reflns_limit_l_max 26
_diffrn_reflns_limit_l_min -22
_diffrn_reflns_number 24485
_diffrn_reflns_theta_full 25.50
_diffrn_reflns_theta_max 25.50
_diffrn_reflns_theta_min 3.02
_exptl_absorpt_coefficient_mu 1.315
_exptl_absorpt_correction_T_max 0.792
_exptl_absorpt_correction_T_min 0.443
_exptl_absorpt_correction_type multi-scan
_exptl_absorpt_process_details 'Jacobson, R. (1998) Private communication'
_exptl_crystal_colour colorless
_exptl_crystal_density_diffrn 1.163
_exptl_crystal_density_method 'not measured'
_exptl_crystal_description block
_exptl_crystal_F_000 1784
_exptl_crystal_size_max 0.57
_exptl_crystal_size_mid 0.25
_exptl_crystal_size_min 0.18
_refine_diff_density_max 0.703
_refine_diff_density_min -0.521
_refine_diff_density_rms 0.065
_refine_ls_abs_structure_details 'Flack H D (1983), Acta Cryst. A39, 876-881'
_refine_ls_abs_structure_Flack 0.009(8)
_refine_ls_extinction_method none
_refine_ls_goodness_of_fit_ref 1.079
_refine_ls_hydrogen_treatment constr
_refine_ls_matrix_type full
_refine_ls_number_parameters 432
_refine_ls_number_reflns 8798
_refine_ls_number_restraints 27
_refine_ls_restrained_S_all 1.082
_refine_ls_R_factor_all 0.0936
_refine_ls_R_factor_gt 0.0732
_refine_ls_shift/su_max 0.001
_refine_ls_shift/su_mean 0.000
_refine_ls_structure_factor_coef Fsqd
_refine_ls_weighting_details 'calc w=1/[\s^2^(Fo^2^)+(0.0730P)^2^+0.0000P] where P=(Fo^2^+2Fc^2^)/3'
_refine_ls_weighting_scheme calc
_refine_ls_wR_factor_gt 0.1603
_refine_ls_wR_factor_ref 0.1713
_reflns_number_gt 6999
_reflns_number_total 8798
_reflns_threshold_expression >2sigma(I)
_cod_data_source_file om2010904_si_001.cif
_cod_data_source_block complex2
_cod_database_code 4068102

loop_
_symmetry_equiv_pos_as_xyz
'x, y, z'
'x+1/2, -y+1/2, -z'
'-x, y+1/2, -z+1/2'
'-x+1/2, -y, z+1/2'

loop_
_atom_site_label
_atom_site_type_symbol
_atom_site_fract_x
_atom_site_fract_y
_atom_site_fract_z
_atom_site_U_iso_or_equiv
_atom_site_adp_type
_atom_site_occupancy
_atom_site_symmetry_multiplicity
_atom_site_calc_flag
_atom_site_refinement_flags
_atom_site_disorder_assembly
_atom_site_disorder_group
Y1 Y 0.49092(4) 0.53643(3) 0.02562(2) 0.04185(16) Uani 1 1 d . A .
Si1 Si 0.59948(17) 0.40491(11) -0.07971(9) 0.0583(5) Uani 1 1 d . A .
Si2 Si 0.55664(17) 0.37036(10) 0.05375(9) 0.0571(5) Uani 1 1 d . A .
O1 O 0.4721(3) 0.6067(2) -0.06319(18) 0.0569(11) Uani 1 1 d D . .
N1 N 0.3195(4) 0.5374(3) 0.0632(2) 0.0420(10) Uani 1 1 d . . .
N2 N 0.5577(4) 0.6101(3) 0.0990(2) 0.0423(11) Uani 1 1 d . . .
N3 N 0.5548(4) 0.4301(3) -0.0070(2) 0.0486(12) Uani 1 1 d . . .
C1 C 0.1790(6) 0.6334(4) 0.0701(4) 0.072(2) Uani 1 1 d . . .
H1A H 0.1182 0.6007 0.0681 0.086 Uiso 1 1 calc R A .
H1B H 0.1647 0.6831 0.0735 0.086 Uiso 1 1 calc R . .
C2 C 0.2880(5) 0.6088(4) 0.0681(3) 0.0482(15) Uani 1 1 d . A .
C3 C 0.3790(5) 0.6645(3) 0.0663(3) 0.0484(15) Uani 1 1 d . . .
H3 H 0.3536 0.7076 0.0482 0.058 Uiso 1 1 calc R A .
C4 C 0.4912(5) 0.6690(3) 0.0844(2) 0.0436(12) Uani 1 1 d . A .
C5 C 0.5475(6) 0.7430(3) 0.0811(3) 0.0580(17) Uani 1 1 d . . .
H5A H 0.4962 0.7769 0.0617 0.087 Uiso 1 1 calc R A .
H5B H 0.6169 0.7396 0.0572 0.087 Uiso 1 1 calc R . .
H5C H 0.5653 0.7594 0.1225 0.087 Uiso 1 1 calc R . .
C6 C 0.2312(5) 0.4838(3) 0.0720(3) 0.0460(14) Uani 1 1 d . A .
C7 C 0.1812(5) 0.4491(3) 0.0224(3) 0.0498(14) Uani 1 1 d . . .
C8 C 0.0992(6) 0.3963(4) 0.0320(3) 0.0642(17) Uani 1 1 d . A .
H8 H 0.0649 0.3729 -0.0016 0.077 Uiso 1 1 calc R . .
C9 C 0.0688(6) 0.3789(4) 0.0919(4) 0.072(2) Uani 1 1 d . . .
H9 H 0.0134 0.3433 0.0985 0.087 Uiso 1 1 calc R A .
C10 C 0.1174(6) 0.4122(5) 0.1416(4) 0.071(2) Uani 1 1 d . A .
H10 H 0.0943 0.3996 0.1817 0.085 Uiso 1 1 calc R . .
C11 C 0.2001(5) 0.4639(4) 0.1333(3) 0.0559(16) Uani 1 1 d . . .
C12 C 0.2081(5) 0.4687(4) -0.0441(3) 0.0551(16) Uani 1 1 d . A .
H12 H 0.2782 0.4982 -0.0437 0.066 Uiso 1 1 calc R . .
C13 C 0.2318(8) 0.4022(5) -0.0833(4) 0.090(3) Uani 1 1 d . . .
H13A H 0.2903 0.3733 -0.0638 0.135 Uiso 1 1 calc R A .
H13B H 0.2573 0.4170 -0.1239 0.135 Uiso 1 1 calc R . .
H13C H 0.1629 0.3739 -0.0872 0.135 Uiso 1 1 calc R . .
C14 C 0.1151(7) 0.5141(5) -0.0730(4) 0.086(3) Uani 1 1 d . . .
H14A H 0.1368 0.5270 -0.1147 0.130 Uiso 1 1 calc R A .
H14B H 0.1042 0.5575 -0.0488 0.130 Uiso 1 1 calc R . .
H14C H 0.0450 0.4867 -0.0740 0.130 Uiso 1 1 calc R . .
C15 C 0.2522(8) 0.4997(6) 0.1896(3) 0.0930(17) Uani 1 1 d . A .
H15 H 0.3165 0.5301 0.1760 0.112 Uiso 1 1 calc R . .
C16 C 0.2960(7) 0.4451(6) 0.2361(3) 0.0930(17) Uani 1 1 d . . .
H16A H 0.2338 0.4149 0.2499 0.139 Uiso 1 1 calc R A .
H16B H 0.3283 0.4703 0.2712 0.139 Uiso 1 1 calc R . .
H16C H 0.3538 0.4154 0.2170 0.139 Uiso 1 1 calc R . .
C17 C 0.1632(7) 0.5487(6) 0.2228(3) 0.0930(17) Uani 1 1 d . . .
H17A H 0.1377 0.5860 0.1946 0.139 Uiso 1 1 calc R A .
H17B H 0.1978 0.5708 0.2587 0.139 Uiso 1 1 calc R . .
H17C H 0.0988 0.5198 0.2356 0.139 Uiso 1 1 calc R . .
C18 C 0.6561(5) 0.6220(3) 0.1369(3) 0.0442(14) Uani 1 1 d . A .
C19 C 0.6442(5) 0.6504(3) 0.1964(3) 0.0482(15) Uani 1 1 d . . .
C20 C 0.7431(6) 0.6612(4) 0.2320(3) 0.0565(16) Uani 1 1 d . A .
H20 H 0.7365 0.6820 0.2713 0.068 Uiso 1 1 calc R . .
C21 C 0.8495(6) 0.6421(4) 0.2104(3) 0.0611(19) Uani 1 1 d . . .
H21 H 0.9146 0.6500 0.2346 0.073 Uiso 1 1 calc R A .
C22 C 0.8580(5) 0.6112(4) 0.1526(3) 0.0578(17) Uani 1 1 d . A .
H22 H 0.9296 0.5968 0.1380 0.069 Uiso 1 1 calc R . .
C23 C 0.7627(5) 0.6010(3) 0.1153(3) 0.0443(14) Uani 1 1 d . . .
C24 C 0.5303(7) 0.6661(5) 0.2256(4) 0.0872(15) Uani 1 1 d . A .
H24 H 0.4747 0.6748 0.1922 0.105 Uiso 1 1 calc R . .
C25 C 0.4909(7) 0.5990(5) 0.2626(3) 0.0872(15) Uani 1 1 d . . .
H25A H 0.5376 0.5937 0.2992 0.131 Uiso 1 1 calc R A .
H25B H 0.4983 0.5563 0.2371 0.131 Uiso 1 1 calc R . .
H25C H 0.4122 0.6049 0.2747 0.131 Uiso 1 1 calc R . .
C26 C 0.5303(7) 0.7303(5) 0.2672(4) 0.0872(15) Uani 1 1 d . . .
H26A H 0.5759 0.7201 0.3034 0.131 Uiso 1 1 calc R A .
H26B H 0.4531 0.7411 0.2797 0.131 Uiso 1 1 calc R . .
H26C H 0.5620 0.7713 0.2455 0.131 Uiso 1 1 calc R . .
C27 C 0.7823(5) 0.5685(4) 0.0512(3) 0.0607(18) Uani 1 1 d . A .
H27 H 0.7078 0.5527 0.0349 0.073 Uiso 1 1 calc R . .
C28 C 0.8293(8) 0.6264(5) 0.0074(4) 0.092(3) Uani 1 1 d . . .
H28A H 0.7760 0.6661 0.0048 0.138 Uiso 1 1 calc R A .
H28B H 0.8404 0.6058 -0.0332 0.138 Uiso 1 1 calc R . .
H28C H 0.9014 0.6439 0.0231 0.138 Uiso 1 1 calc R . .
C29 C 0.8594(7) 0.5031(4) 0.0537(4) 0.085(2) Uani 1 1 d . . .
H29A H 0.9372 0.5186 0.0602 0.127 Uiso 1 1 calc R A .
H29B H 0.8543 0.4768 0.0152 0.127 Uiso 1 1 calc R . .
H29C H 0.8362 0.4721 0.0874 0.127 Uiso 1 1 calc R . .
C30 C 0.5398(8) 0.4656(5) -0.1408(4) 0.0983(17) Uani 1 1 d . . .
H30A H 0.4577 0.4669 -0.1373 0.147 Uiso 1 1 calc R A .
H30B H 0.5607 0.4473 -0.1812 0.147 Uiso 1 1 calc R . .
H30C H 0.5701 0.5138 -0.1356 0.147 Uiso 1 1 calc R . .
C31 C 0.7575(9) 0.4080(6) -0.0887(4) 0.0983(17) Uani 1 1 d . . .
H31A H 0.7856 0.4541 -0.0742 0.147 Uiso 1 1 calc R A .
H31B H 0.7770 0.4020 -0.1318 0.147 Uiso 1 1 calc R . .
H31C H 0.7916 0.3695 -0.0647 0.147 Uiso 1 1 calc R . .
C32 C 0.5569(9) 0.3136(5) -0.1020(4) 0.0983(17) Uani 1 1 d . . .
H32A H 0.6059 0.2788 -0.0818 0.147 Uiso 1 1 calc R A .
H32B H 0.5635 0.3083 -0.1464 0.147 Uiso 1 1 calc R . .
H32C H 0.4789 0.3053 -0.0897 0.147 Uiso 1 1 calc R . .
C33 C 0.6891(7) 0.3158(4) 0.0612(4) 0.090(3) Uani 1 1 d . . .
H33A H 0.7001 0.2875 0.0241 0.135 Uiso 1 1 calc R A .
H33B H 0.6825 0.2839 0.0965 0.135 Uiso 1 1 calc R . .
H33C H 0.7534 0.3477 0.0670 0.135 Uiso 1 1 calc R . .
C34 C 0.4342(7) 0.3071(5) 0.0543(4) 0.086(2) Uani 1 1 d . . .
H34A H 0.3639 0.3343 0.0535 0.129 Uiso 1 1 calc R A .
H34B H 0.4368 0.2779 0.0913 0.129 Uiso 1 1 calc R . .
H34C H 0.4380 0.2761 0.0183 0.129 Uiso 1 1 calc R . .
C35 C 0.5446(7) 0.4268(4) 0.1258(3) 0.070(2) Uani 1 1 d . . .
H35A H 0.6054 0.4621 0.1266 0.105 Uiso 1 1 calc R A .
H35B H 0.5503 0.3960 0.1618 0.105 Uiso 1 1 calc R . .
H35C H 0.4720 0.4515 0.1261 0.105 Uiso 1 1 calc R . .
C36 C 0.5497(18) 0.6605(15) -0.0867(14) 0.0783(16) Uani 0.50 1 d PD A 1
H36A H 0.6205 0.6378 -0.1003 0.094 Uiso 0.50 1 calc PR A 1
H36B H 0.5677 0.6957 -0.0545 0.094 Uiso 0.50 1 calc PR A 1
C36' C 0.5608(16) 0.6554(14) -0.0796(16) 0.0783(16) Uani 0.50 1 d PD A 2
H36C H 0.6137 0.6338 -0.1091 0.094 Uiso 0.50 1 calc PR A 2
H36D H 0.6028 0.6720 -0.0433 0.094 Uiso 0.50 1 calc PR A 2
C37 C 0.4924(13) 0.6969(10) -0.1399(7) 0.0783(16) Uani 0.50 1 d PD A 1
H37A H 0.5035 0.6700 -0.1783 0.094 Uiso 0.50 1 calc PR A 1
H37B H 0.5200 0.7463 -0.1453 0.094 Uiso 0.50 1 calc PR A 1
C37' C 0.4914(14) 0.7165(8) -0.1089(7) 0.0783(16) Uani 0.50 1 d PD A 2
H37C H 0.4613 0.7488 -0.0772 0.094 Uiso 0.50 1 calc PR A 2
H37D H 0.5383 0.7445 -0.1375 0.094 Uiso 0.50 1 calc PR A 2
C38 C 0.3690(13) 0.6957(10) -0.1197(8) 0.0783(16) Uani 0.50 1 d PD A 1
H38A H 0.3528 0.7336 -0.0895 0.094 Uiso 0.50 1 calc PR A 1
H38B H 0.3174 0.7008 -0.1549 0.094 Uiso 0.50 1 calc PR A 1
C38' C 0.3964(15) 0.6792(10) -0.1428(7) 0.0783(16) Uani 0.50 1 d PD A 2
H38C H 0.4226 0.6571 -0.1813 0.094 Uiso 0.50 1 calc PR A 2
H38D H 0.3331 0.7119 -0.1513 0.094 Uiso 0.50 1 calc PR A 2
C39 C 0.362(2) 0.621(2) -0.091(3) 0.0783(16) Uani 0.50 1 d PD A 1
H39A H 0.3017 0.6198 -0.0600 0.094 Uiso 0.50 1 calc PR A 1
H39B H 0.3447 0.5852 -0.1229 0.094 Uiso 0.50 1 calc PR A 1
C39' C 0.366(2) 0.623(2) -0.094(2) 0.0783(16) Uani 0.50 1 d PD A 2
H39C H 0.3096 0.6420 -0.0652 0.094 Uiso 0.50 1 calc PR A 2
H39D H 0.3343 0.5795 -0.1138 0.094 Uiso 0.50 1 calc PR A 2
C40 C 0.207(2) 0.8169(10) 0.2486(11) 0.1088(18) Uiso 0.50 1 d PD B 1
C40' C 0.3062(18) 0.8893(11) 0.2033(10) 0.1088(18) Uiso 0.50 1 d PD C 2
C41 C 0.275(2) 0.7961(12) 0.1978(12) 0.1088(18) Uiso 0.50 1 d PD B 1
C41' C 0.267(2) 0.9494(12) 0.2340(13) 0.1088(18) Uiso 0.50 1 d PD C 2
C42 C 0.3345(19) 0.8553(11) 0.1769(10) 0.1088(18) Uiso 0.50 1 d PD B 1
C42' C 0.187(2) 0.9104(11) 0.2701(13) 0.1088(18) Uiso 0.50 1 d PD C 2
C43 C 0.329(2) 0.9288(11) 0.1956(10) 0.1088(18) Uiso 0.50 1 d PD B 1
C43' C 0.1515(19) 0.8414(11) 0.2784(10) 0.1088(18) Uiso 0.50 1 d PD C 2
C44 C 0.248(3) 0.9396(14) 0.2464(14) 0.1088(18) Uiso 0.50 1 d PD B 1
C44' C 0.211(2) 0.7886(12) 0.2397(11) 0.1088(18) Uiso 0.50 1 d PD C 2
C45 C 0.187(2) 0.8839(10) 0.2737(13) 0.1088(18) Uiso 0.50 1 d PD B 1
C45' C 0.292(2) 0.8169(12) 0.1983(13) 0.1088(18) Uiso 0.50 1 d PD C 2
C46 C 0.1395(18) 0.7559(10) 0.2743(10) 0.1088(18) Uiso 0.50 1 d PD B 1
C46' C 0.4021(18) 0.9149(12) 0.1690(10) 0.1088(18) Uiso 0.50 1 d PD C 2

loop_
_atom_site_aniso_label
_atom_site_aniso_U_11
_atom_site_aniso_U_22
_atom_site_aniso_U_33
_atom_site_aniso_U_23
_atom_site_aniso_U_13
_atom_site_aniso_U_12
Y1 0.0412(3) 0.0466(3) 0.0377(3) -0.0033(2) 0.0025(3) 0.0034(3)
Si1 0.0681(11) 0.0576(12) 0.0493(10) -0.0137(9) 0.0096(9) 0.0032(9)
Si2 0.0690(11) 0.0453(11) 0.0568(10) 0.0013(8) -0.0025(9) 0.0057(8)
O1 0.057(3) 0.063(3) 0.051(2) 0.007(2) 0.000(2) -0.006(2)
N1 0.047(2) 0.041(3) 0.038(2) 0.003(2) -0.002(2) -0.001(2)
N2 0.041(2) 0.043(3) 0.043(3) 0.002(2) -0.003(2) 0.002(2)
N3 0.059(3) 0.047(3) 0.040(3) -0.005(2) 0.002(2) 0.006(2)
C1 0.051(4) 0.074(5) 0.089(5) -0.011(4) 0.001(4) 0.010(3)
C2 0.046(3) 0.065(4) 0.033(3) 0.001(3) -0.003(3) 0.005(3)
C3 0.050(3) 0.046(4) 0.049(4) -0.005(3) -0.003(3) 0.008(3)
C4 0.047(3) 0.045(3) 0.038(3) -0.002(2) -0.006(3) 0.006(3)
C5 0.068(4) 0.044(4) 0.062(4) -0.006(3) -0.013(3) 0.002(3)
C6 0.038(3) 0.052(4) 0.048(3) 0.003(3) 0.001(3) 0.008(2)
C7 0.041(3) 0.058(4) 0.050(3) 0.003(3) 0.003(3) -0.004(2)
C8 0.065(4) 0.062(4) 0.065(4) 0.000(4) 0.010(4) -0.009(3)
C9 0.059(4) 0.059(5) 0.099(6) 0.018(4) 0.024(4) -0.004(4)
C10 0.061(4) 0.093(6) 0.059(4) 0.022(4) 0.018(4) 0.000(4)
C11 0.049(3) 0.073(5) 0.046(3) 0.008(4) 0.008(3) 0.004(4)
C12 0.052(3) 0.067(4) 0.046(3) -0.006(3) 0.001(3) -0.007(3)
C13 0.083(6) 0.121(8) 0.066(5) -0.029(5) 0.008(5) -0.003(5)
C14 0.091(6) 0.112(7) 0.056(4) 0.020(5) -0.005(4) 0.004(5)
C15 0.074(3) 0.154(5) 0.050(2) 0.008(3) 0.006(2) -0.001(3)
C16 0.074(3) 0.154(5) 0.050(2) 0.008(3) 0.006(2) -0.001(3)
C17 0.074(3) 0.154(5) 0.050(2) 0.008(3) 0.006(2) -0.001(3)
C18 0.042(3) 0.045(4) 0.045(3) 0.001(3) -0.012(3) 0.002(3)
C19 0.049(3) 0.053(4) 0.042(3) 0.000(3) -0.006(3) 0.002(3)
C20 0.063(4) 0.062(4) 0.045(3) 0.007(3) -0.008(3) 0.001(3)
C21 0.050(4) 0.089(6) 0.044(4) 0.005(4) -0.016(3) -0.011(3)
C22 0.044(3) 0.072(5) 0.057(4) 0.017(4) -0.001(3) 0.010(3)
C23 0.043(3) 0.041(3) 0.048(3) 0.000(3) 0.003(3) -0.005(3)
C24 0.069(3) 0.123(4) 0.070(3) -0.012(2) -0.011(3) 0.023(3)
C25 0.069(3) 0.123(4) 0.070(3) -0.012(2) -0.011(3) 0.023(3)
C26 0.069(3) 0.123(4) 0.070(3) -0.012(2) -0.011(3) 0.023(3)
C27 0.038(3) 0.073(5) 0.071(4) -0.012(4) 0.001(3) -0.002(3)
C28 0.114(7) 0.101(7) 0.060(5) 0.006(5) 0.013(5) 0.012(6)
C29 0.075(5) 0.079(6) 0.099(6) -0.020(5) 0.011(5) 0.002(4)
C30 0.122(4) 0.107(4) 0.066(3) -0.021(3) 0.021(3) 0.009(4)
C31 0.122(4) 0.107(4) 0.066(3) -0.021(3) 0.021(3) 0.009(4)
C32 0.122(4) 0.107(4) 0.066(3) -0.021(3) 0.021(3) 0.009(4)
C33 0.112(7) 0.059(5) 0.098(6) 0.007(5) -0.021(6) 0.019(5)
C34 0.107(6) 0.076(6) 0.075(5) 0.005(4) -0.006(5) -0.015(5)
C35 0.090(5) 0.073(5) 0.048(4) 0.012(3) -0.002(4) 0.002(4)
C36 0.084(3) 0.088(4) 0.063(4) 0.022(3) -0.006(3) -0.021(3)
C36' 0.084(3) 0.088(4) 0.063(4) 0.022(3) -0.006(3) -0.021(3)
C37 0.084(3) 0.088(4) 0.063(4) 0.022(3) -0.006(3) -0.021(3)
C37' 0.084(3) 0.088(4) 0.063(4) 0.022(3) -0.006(3) -0.021(3)
C38 0.084(3) 0.088(4) 0.063(4) 0.022(3) -0.006(3) -0.021(3)
C38' 0.084(3) 0.088(4) 0.063(4) 0.022(3) -0.006(3) -0.021(3)
C39 0.084(3) 0.088(4) 0.063(4) 0.022(3) -0.006(3) -0.021(3)
C39' 0.084(3) 0.088(4) 0.063(4) 0.022(3) -0.006(3) -0.021(3)

loop_
_atom_type_symbol
_atom_type_description
_atom_type_scat_dispersion_real
_atom_type_scat_dispersion_imag
_atom_type_scat_source
C C 0.0033 0.0016 'International Tables Vol C Tables 4.2.6.8 and 6.1.1.4'
H H 0.0000 0.0000 'International Tables Vol C Tables 4.2.6.8 and 6.1.1.4'
N N 0.0061 0.0033 'International Tables Vol C Tables 4.2.6.8 and 6.1.1.4'
O O 0.0106 0.0060 'International Tables Vol C Tables 4.2.6.8 and 6.1.1.4'
Y Y -2.7962 3.5667 'International Tables Vol C Tables 4.2.6.8 and 6.1.1.4'
Si Si 0.0817 0.0704 'International Tables Vol C Tables 4.2.6.8 and 6.1.1.4'

loop_
_geom_angle_atom_site_label_1
_geom_angle_atom_site_label_2
_geom_angle_atom_site_label_3
_geom_angle
N1 Y1 N3 116.07(19)
N1 Y1 N2 93.15(17)
N3 Y1 N2 130.37(17)
N1 Y1 O1 102.45(15)
N3 Y1 O1 105.35(16)
N2 Y1 O1 106.14(16)
N1 Y1 C4 79.72(18)
N3 Y1 C4 158.82(18)
N2 Y1 C4 29.67(16)
O1 Y1 C4 83.32(15)
N1 Y1 C3 56.62(18)
N3 Y1 C3 172.25(18)
N2 Y1 C3 55.60(16)
O1 Y1 C3 75.31(17)
C4 Y1 C3 28.35(16)
N1 Y1 C2 27.23(18)
N3 Y1 C2 142.37(19)
N2 Y1 C2 77.31(17)
O1 Y1 C2 85.68(15)
C4 Y1 C2 56.07(18)
C3 Y1 C2 30.01(17)
N1 Y1 Si2 99.16(13)
N3 Y1 Si2 30.13(12)
N2 Y1 Si2 111.32(12)
O1 Y1 Si2 135.21(11)
C4 Y1 Si2 139.37(11)
C3 Y1 Si2 147.61(13)
C2 Y1 Si2 125.47(13)
N3 Si1 C32 114.1(3)
N3 Si1 C31 112.9(3)
C32 Si1 C31 105.8(5)
N3 Si1 C30 111.6(3)
C32 Si1 C30 105.4(4)
C31 Si1 C30 106.3(4)
N3 Si2 C34 113.7(3)
N3 Si2 C33 115.2(3)
C34 Si2 C33 107.8(4)
N3 Si2 C35 106.0(3)
C34 Si2 C35 106.7(4)
C33 Si2 C35 107.0(4)
N3 Si2 Y1 40.47(16)
C34 Si2 Y1 114.6(3)
C33 Si2 Y1 137.1(3)
C35 Si2 Y1 67.0(2)
C36' O1 C36 8.9(14)
C36' O1 C39' 112.6(11)
C36 O1 C39' 103.8(12)
C36' O1 C39 115.5(13)
C36 O1 C39 106.7(12)
C39' O1 C39 3(3)
C36' O1 Y1 119.3(10)
C36 O1 Y1 128.0(8)
C39' O1 Y1 125.4(12)
C39 O1 Y1 122.1(14)
C2 N1 C6 117.1(5)
C2 N1 Y1 106.6(4)
C6 N1 Y1 135.0(4)
C4 N2 C18 117.8(5)
C4 N2 Y1 96.9(3)
C18 N2 Y1 141.5(4)
Si2 N3 Si1 121.3(3)
Si2 N3 Y1 109.4(2)
Si1 N3 Y1 129.3(3)
C2 C1 H1A 120.0
C2 C1 H1B 120.0
H1A C1 H1B 120.0
C1 C2 N1 125.2(6)
C1 C2 C3 116.5(6)
N1 C2 C3 118.1(5)
C1 C2 Y1 160.7(5)
N1 C2 Y1 46.2(3)
C3 C2 Y1 73.7(3)
C4 C3 C2 136.4(6)
C4 C3 Y1 72.4(3)
C2 C3 Y1 76.3(3)
C4 C3 H3 111.8
C2 C3 H3 111.8
Y1 C3 H3 136.5
C3 C4 N2 124.0(5)
C3 C4 C5 117.2(5)
N2 C4 C5 118.4(5)
C3 C4 Y1 79.3(3)
N2 C4 Y1 53.4(3)
C5 C4 Y1 141.1(4)
C4 C5 H5A 109.5
C4 C5 H5B 109.5
H5A C5 H5B 109.5
C4 C5 H5C 109.5
H5A C5 H5C 109.5
H5B C5 H5C 109.5
C7 C6 C11 119.6(6)
C7 C6 N1 121.4(5)
C11 C6 N1 118.9(5)
C6 C7 C8 120.4(6)
C6 C7 C12 122.5(5)
C8 C7 C12 117.1(6)
C9 C8 C7 119.0(7)
C9 C8 H8 120.5
C7 C8 H8 120.5
C10 C9 C8 121.7(7)
C10 C9 H9 119.1
C8 C9 H9 119.1
C9 C10 C11 120.4(6)
C9 C10 H10 119.8
C11 C10 H10 119.8
C10 C11 C6 118.8(6)
C10 C11 C15 119.0(6)
C6 C11 C15 122.1(6)
C14 C12 C7 112.0(6)
C14 C12 C13 110.5(6)
C7 C12 C13 111.9(6)
C14 C12 H12 107.4
C7 C12 H12 107.4
C13 C12 H12 107.4
C12 C13 H13A 109.5
C12 C13 H13B 109.5
H13A C13 H13B 109.5
C12 C13 H13C 109.5
H13A C13 H13C 109.5
H13B C13 H13C 109.5
C12 C14 H14A 109.5
C12 C14 H14B 109.5
H14A C14 H14B 109.5
C12 C14 H14C 109.5
H14A C14 H14C 109.5
H14B C14 H14C 109.5
C16 C15 C11 112.3(8)
C16 C15 C17 108.1(6)
C11 C15 C17 110.7(7)
C16 C15 H15 108.6
C11 C15 H15 108.6
C17 C15 H15 108.6
C15 C16 H16A 109.5
C15 C16 H16B 109.5
H16A C16 H16B 109.5
C15 C16 H16C 109.5
H16A C16 H16C 109.5
H16B C16 H16C 109.5
C15 C17 H17A 109.5
C15 C17 H17B 109.5
H17A C17 H17B 109.5
C15 C17 H17C 109.5
H17A C17 H17C 109.5
H17B C17 H17C 109.5
C23 C18 C19 120.3(5)
C23 C18 N2 119.3(5)
C19 C18 N2 120.3(5)
C18 C19 C20 118.3(6)
C18 C19 C24 123.2(6)
C20 C19 C24 118.4(6)
C21 C20 C19 121.8(6)
C21 C20 H20 119.1
C19 C20 H20 119.1
C20 C21 C22 118.5(6)
C20 C21 H21 120.7
C22 C21 H21 120.7
C21 C22 C23 121.6(6)
C21 C22 H22 119.2
C23 C22 H22 119.2
C18 C23 C22 119.4(6)
C18 C23 C27 123.4(5)
C22 C23 C27 117.2(5)
C26 C24 C19 114.0(7)
C26 C24 C25 109.2(7)
C19 C24 C25 109.0(7)
C26 C24 H24 108.1
C19 C24 H24 108.1
C25 C24 H24 108.1
C24 C25 H25A 109.5
C24 C25 H25B 109.5
H25A C25 H25B 109.5
C24 C25 H25C 109.5
H25A C25 H25C 109.5
H25B C25 H25C 109.5
C24 C26 H26A 109.5
C24 C26 H26B 109.5
H26A C26 H26B 109.5
C24 C26 H26C 109.5
H26A C26 H26C 109.5
H26B C26 H26C 109.5
C29 C27 C23 111.9(6)
C29 C27 C28 111.5(6)
C23 C27 C28 109.8(6)
C29 C27 H27 107.8
C23 C27 H27 107.8
C28 C27 H27 107.8
C27 C28 H28A 109.5
C27 C28 H28B 109.5
H28A C28 H28B 109.5
C27 C28 H28C 109.5
H28A C28 H28C 109.5
H28B C28 H28C 109.5
C27 C29 H29A 109.5
C27 C29 H29B 109.5
H29A C29 H29B 109.5
C27 C29 H29C 109.5
H29A C29 H29C 109.5
H29B C29 H29C 109.5
Si1 C30 H30A 109.5
Si1 C30 H30B 109.5
H30A C30 H30B 109.5
Si1 C30 H30C 109.5
H30A C30 H30C 109.5
H30B C30 H30C 109.5
Si1 C31 H31A 109.5
Si1 C31 H31B 109.5
H31A C31 H31B 109.5
Si1 C31 H31C 109.5
H31A C31 H31C 109.5
H31B C31 H31C 109.5
Si1 C32 H32A 109.5
Si1 C32 H32B 109.5
H32A C32 H32B 109.5
Si1 C32 H32C 109.5
H32A C32 H32C 109.5
H32B C32 H32C 109.5
Si2 C33 H33A 109.5
Si2 C33 H33B 109.5
H33A C33 H33B 109.5
Si2 C33 H33C 109.5
H33A C33 H33C 109.5
H33B C33 H33C 109.5
Si2 C34 H34A 109.5
Si2 C34 H34B 109.5
H34A C34 H34B 109.5
Si2 C34 H34C 109.5
H34A C34 H34C 109.5
H34B C34 H34C 109.5
Si2 C35 H35A 109.5
Si2 C35 H35B 109.5
H35A C35 H35B 109.5
Si2 C35 H35C 109.5
H35A C35 H35C 109.5
H35B C35 H35C 109.5
O1 C36 C37 107.3(13)
O1 C36 H36A 110.2
C37 C36 H36A 110.2
O1 C36 H36B 110.2
C37 C36 H36B 110.2
H36A C36 H36B 108.5
O1 C36' C37' 100.4(12)
O1 C36' H36C 111.7
C37' C36' H36C 111.7
O1 C36' H36D 111.7
C37' C36' H36D 111.7
H36C C36' H36D 109.5
C36 C37 C38 101.7(14)
C36 C37 H37A 111.4
C38 C37 H37A 111.4
C36 C37 H37B 111.4
C38 C37 H37B 111.4
H37A C37 H37B 109.3
C38' C37' C36' 105.0(17)
C38' C37' H37C 110.8
C36' C37' H37C 110.8
C38' C37' H37D 110.8
C36' C37' H37D 110.8
H37C C37' H37D 108.8
C39 C38 C37 101(2)
C39 C38 H38A 111.7
C37 C38 H38A 111.7
C39 C38 H38B 111.7
C37 C38 H38B 111.7
H38A C38 H38B 109.4
C37' C38' C39' 99.0(16)
C37' C38' H38C 112.0
C39' C38' H38C 112.0
C37' C38' H38D 112.0
C39' C38' H38D 112.0
H38C C38' H38D 109.7
O1 C39 C38 106.8(16)
O1 C39 H39A 110.4
C38 C39 H39A 110.4
O1 C39 H39B 110.4
C38 C39 H39B 110.4
H39A C39 H39B 108.6
O1 C39' C38' 104.8(16)
O1 C39' H39C 110.8
C38' C39' H39C 110.8
O1 C39' H39D 110.8
C38' C39' H39D 110.8
H39C C39' H39D 108.9
C45 C40 C41 131(2)
C45 C40 C46 116.7(17)
C41 C40 C46 112.6(16)
C45' C40' C41' 143(2)
C45' C40' C46' 112.5(19)
C41' C40' C46' 104.2(19)
C42 C41 C40 109.0(19)
C40' C41' C42' 94.4(18)
C41 C42 C43 130(2)
C43' C42' C41' 139(2)
C42 C43 C44 112(2)
C42' C43' C44' 114(2)
C45 C44 C43 124(2)
C45' C44' C43' 116(2)
C40 C45 C44 115(2)
C40' C45' C44' 113(2)

loop_
_geom_bond_atom_site_label_1
_geom_bond_atom_site_label_2
_geom_bond_distance
Y1 N1 2.177(4)
Y1 N3 2.227(5)
Y1 N2 2.241(5)
Y1 O1 2.337(4)
Y1 C4 2.771(5)
Y1 C3 2.857(6)
Y1 C2 2.892(6)
Y1 Si2 3.2358(19)
Si1 N3 1.728(5)
Si1 C32 1.833(9)
Si1 C31 1.872(10)
Si1 C30 1.876(9)
Si2 N3 1.722(5)
Si2 C34 1.860(8)
Si2 C33 1.866(8)
Si2 C35 1.887(7)
O1 C36' 1.427(16)
O1 C36 1.447(15)
O1 C39' 1.456(16)
O1 C39 1.460(16)
N1 C2 1.381(8)
N1 C6 1.452(7)
N2 C4 1.382(7)
N2 C18 1.438(7)
C1 C2 1.364(8)
C1 H1A 0.9400
C1 H1B 0.9400
C2 C3 1.489(9)
C3 C4 1.380(8)
C3 H3 0.9400
C4 C5 1.526(8)
C5 H5A 0.9700
C5 H5B 0.9700
C5 H5C 0.9700
C6 C7 1.386(8)
C6 C11 1.428(8)
C7 C8 1.391(9)
C7 C12 1.520(9)
C8 C9 1.385(10)
C8 H8 0.9400
C9 C10 1.368(11)
C9 H9 0.9400
C10 C11 1.379(10)
C10 H10 0.9400
C11 C15 1.519(11)
C12 C14 1.517(10)
C12 C13 1.526(10)
C12 H12 0.9900
C13 H13A 0.9700
C13 H13B 0.9700
C13 H13C 0.9700
C14 H14A 0.9700
C14 H14B 0.9700
C14 H14C 0.9700
C15 C16 1.519(12)
C15 C17 1.563(13)
C15 H15 0.9900
C16 H16A 0.9700
C16 H16B 0.9700
C16 H16C 0.9700
C17 H17A 0.9700
C17 H17B 0.9700
C17 H17C 0.9700
C18 C23 1.396(8)
C18 C19 1.400(8)
C19 C20 1.412(9)
C19 C24 1.512(10)
C20 C21 1.384(10)
C20 H20 0.9400
C21 C22 1.384(9)
C21 H21 0.9400
C22 C23 1.397(8)
C22 H22 0.9400
C23 C27 1.533(9)
C24 C26 1.494(12)
C24 C25 1.553(12)
C24 H24 0.9900
C25 H25A 0.9700
C25 H25B 0.9700
C25 H25C 0.9700
C26 H26A 0.9700
C26 H26B 0.9700
C26 H26C 0.9700
C27 C29 1.517(10)
C27 C28 1.537(11)
C27 H27 0.9900
C28 H28A 0.9700
C28 H28B 0.9700
C28 H28C 0.9700
C29 H29A 0.9700
C29 H29B 0.9700
C29 H29C 0.9700
C30 H30A 0.9700
C30 H30B 0.9700
C30 H30C 0.9700
C31 H31A 0.9700
C31 H31B 0.9700
C31 H31C 0.9700
C32 H32A 0.9700
C32 H32B 0.9700
C32 H32C 0.9700
C33 H33A 0.9700
C33 H33B 0.9700
C33 H33C 0.9700
C34 H34A 0.9700
C34 H34B 0.9700
C34 H34C 0.9700
C35 H35A 0.9700
C35 H35B 0.9700
C35 H35C 0.9700
C36 C37 1.497(16)
C36 H36A 0.9800
C36 H36B 0.9800
C36' C37' 1.536(17)
C36' H36C 0.9800
C36' H36D 0.9800
C37 C38 1.518(16)
C37 H37A 0.9800
C37 H37B 0.9800
C37' C38' 1.506(15)
C37' H37C 0.9800
C37' H37D 0.9800
C38 C39 1.516(19)
C38 H38A 0.9800
C38 H38B 0.9800
C38' C39' 1.526(18)
C38' H38C 0.9800
C38' H38D 0.9800
C39 H39A 0.9800
C39 H39B 0.9800
C39' H39C 0.9800
C39' H39D 0.9800
C40 C45 1.377(17)
C40 C41 1.417(17)
C40 C46 1.490(17)
C40' C45' 1.357(17)
C40' C41' 1.378(17)
C40' C46' 1.434(17)
C41 C42 1.381(17)
C41' C42' 1.425(17)
C42 C43 1.425(17)
C42' C43' 1.360(17)
C43 C44 1.47(3)
C43' C44' 1.468(17)
C44 C45 1.391(17)
C44' C45' 1.413(17)

loop_
_geom_torsion_atom_site_label_1
_geom_torsion_atom_site_label_2
_geom_torsion_atom_site_label_3
_geom_torsion_atom_site_label_4
_geom_torsion
N1 Y1 Si2 N3 127.5(3)
N2 Y1 Si2 N3 -135.4(3)
O1 Y1 Si2 N3 9.3(3)
C4 Y1 Si2 N3 -147.6(3)
C3 Y1 Si2 N3 165.7(3)
C2 Y1 Si2 N3 135.2(3)
N1 Y1 Si2 C34 29.3(3)
N3 Y1 Si2 C34 -98.2(4)
N2 Y1 Si2 C34 126.3(3)
O1 Y1 Si2 C34 -88.9(3)
C4 Y1 Si2 C34 114.2(4)
C3 Y1 Si2 C34 67.5(4)
C2 Y1 Si2 C34 37.0(3)
N1 Y1 Si2 C33 -159.7(5)
N3 Y1 Si2 C33 72.7(5)
N2 Y1 Si2 C33 -62.7(5)
O1 Y1 Si2 C33 82.1(5)
C4 Y1 Si2 C33 -74.9(5)
C3 Y1 Si2 C33 -121.6(5)
C2 Y1 Si2 C33 -152.1(5)
N1 Y1 Si2 C35 -69.3(3)
N3 Y1 Si2 C35 163.2(4)
N2 Y1 Si2 C35 27.8(3)
O1 Y1 Si2 C35 172.6(3)
C4 Y1 Si2 C35 15.6(3)
C3 Y1 Si2 C35 -31.1(4)
C2 Y1 Si2 C35 -61.6(3)
N1 Y1 O1 C36' 141.0(18)
N3 Y1 O1 C36' -97.2(18)
N2 Y1 O1 C36' 44.0(18)
C4 Y1 O1 C36' 63.1(18)
C3 Y1 O1 C36' 90.8(18)
C2 Y1 O1 C36' 119.4(18)
Si2 Y1 O1 C36' -102.0(18)
N1 Y1 O1 C36 139(2)
N3 Y1 O1 C36 -99(2)
N2 Y1 O1 C36 42(2)
C4 Y1 O1 C36 61(2)
C3 Y1 O1 C36 89(2)
C2 Y1 O1 C36 117(2)
Si2 Y1 O1 C36 -104(2)
N1 Y1 O1 C39' -19(3)
N3 Y1 O1 C39' 103(3)
N2 Y1 O1 C39' -116(3)
C4 Y1 O1 C39' -97(3)
C3 Y1 O1 C39' -69(3)
C2 Y1 O1 C39' -41(3)
Si2 Y1 O1 C39' 98(3)
N1 Y1 O1 C39 -18(3)
N3 Y1 O1 C39 104(3)
N2 Y1 O1 C39 -115(3)
C4 Y1 O1 C39 -96(3)
C3 Y1 O1 C39 -68(3)
C2 Y1 O1 C39 -40(3)
Si2 Y1 O1 C39 99(3)
N3 Y1 N1 C2 -167.5(3)
N2 Y1 N1 C2 54.0(4)
O1 Y1 N1 C2 -53.3(4)
C4 Y1 N1 C2 27.4(3)
C3 Y1 N1 C2 9.6(3)
Si2 Y1 N1 C2 166.2(3)
N3 Y1 N1 C6 -1.1(6)
N2 Y1 N1 C6 -139.6(5)
O1 Y1 N1 C6 113.1(5)
C4 Y1 N1 C6 -166.2(5)
C3 Y1 N1 C6 175.9(6)
C2 Y1 N1 C6 166.4(7)
Si2 Y1 N1 C6 -27.4(5)
N1 Y1 N2 C4 -62.8(3)
N3 Y1 N2 C4 168.6(3)
O1 Y1 N2 C4 41.2(4)
C3 Y1 N2 C4 -17.6(3)
C2 Y1 N2 C4 -40.5(3)
Si2 Y1 N2 C4 -163.9(3)
N1 Y1 N2 C18 141.8(6)
N3 Y1 N2 C18 13.2(7)
O1 Y1 N2 C18 -114.2(6)
C4 Y1 N2 C18 -155.4(8)
C3 Y1 N2 C18 -173.0(7)
C2 Y1 N2 C18 164.1(6)
Si2 Y1 N2 C18 40.7(6)
C34 Si2 N3 Si1 -79.8(5)
C33 Si2 N3 Si1 45.3(5)
C35 Si2 N3 Si1 163.3(4)
Y1 Si2 N3 Si1 179.4(5)
C34 Si2 N3 Y1 100.8(4)
C33 Si2 N3 Y1 -134.1(4)
C35 Si2 N3 Y1 -16.0(4)
C32 Si1 N3 Si2 39.4(5)
C31 Si1 N3 Si2 -81.5(5)
C30 Si1 N3 Si2 158.8(4)
C32 Si1 N3 Y1 -141.4(4)
C31 Si1 N3 Y1 97.7(5)
C30 Si1 N3 Y1 -22.0(5)
N1 Y1 N3 Si2 -60.7(3)
N2 Y1 N3 Si2 59.1(4)
O1 Y1 N3 Si2 -173.2(2)
C4 Y1 N3 Si2 74.8(5)
C3 Y1 N3 Si2 -79.3(13)
C2 Y1 N3 Si2 -70.0(4)
N1 Y1 N3 Si1 120.0(3)
N2 Y1 N3 Si1 -120.2(3)
O1 Y1 N3 Si1 7.5(4)
C4 Y1 N3 Si1 -104.5(5)
C3 Y1 N3 Si1 101.4(13)
C2 Y1 N3 Si1 110.7(4)
Si2 Y1 N3 Si1 -179.3(6)
C6 N1 C2 C1 -11.7(9)
Y1 N1 C2 C1 157.5(6)
C6 N1 C2 C3 173.2(5)
Y1 N1 C2 C3 -17.6(6)
C6 N1 C2 Y1 -169.2(6)
N1 Y1 C2 C1 -71.2(16)
N3 Y1 C2 C1 -52.6(17)
N2 Y1 C2 C1 164.7(16)
O1 Y1 C2 C1 57.1(16)
C4 Y1 C2 C1 142.0(17)
C3 Y1 C2 C1 124.9(17)
Si2 Y1 C2 C1 -88.0(16)
N3 Y1 C2 N1 18.6(5)
N2 Y1 C2 N1 -124.1(4)
O1 Y1 C2 N1 128.3(3)
C4 Y1 C2 N1 -146.9(4)
C3 Y1 C2 N1 -163.9(5)
Si2 Y1 C2 N1 -16.8(4)
N1 Y1 C2 C3 163.9(5)
N3 Y1 C2 C3 -177.5(3)
N2 Y1 C2 C3 39.8(3)
O1 Y1 C2 C3 -67.8(3)
C4 Y1 C2 C3 17.0(3)
Si2 Y1 C2 C3 147.1(3)
C1 C2 C3 C4 152.6(7)
N1 C2 C3 C4 -31.9(10)
Y1 C2 C3 C4 -45.0(7)
C1 C2 C3 Y1 -162.4(6)
N1 C2 C3 Y1 13.1(4)
N1 Y1 C3 C4 140.5(4)
N3 Y1 C3 C4 160.6(12)
N2 Y1 C3 C4 18.4(3)
O1 Y1 C3 C4 -103.4(4)
C2 Y1 C3 C4 149.2(6)
Si2 Y1 C3 C4 93.5(4)
N1 Y1 C3 C2 -8.7(3)
N3 Y1 C3 C2 11.4(15)
N2 Y1 C3 C2 -130.8(4)
O1 Y1 C3 C2 107.3(3)
C4 Y1 C3 C2 -149.2(6)
Si2 Y1 C3 C2 -55.7(4)
C2 C3 C4 N2 15.4(11)
Y1 C3 C4 N2 -30.7(5)
C2 C3 C4 C5 -171.4(7)
Y1 C3 C4 C5 142.5(5)
C2 C3 C4 Y1 46.1(7)
C18 N2 C4 C3 -158.4(5)
Y1 N2 C4 C3 38.6(6)
C18 N2 C4 C5 28.5(7)
Y1 N2 C4 C5 -134.5(5)
C18 N2 C4 Y1 163.0(5)
N1 Y1 C4 C3 -32.7(4)
N3 Y1 C4 C3 -172.9(5)
N2 Y1 C4 C3 -148.2(5)
O1 Y1 C4 C3 71.3(4)
C2 Y1 C4 C3 -18.0(3)
Si2 Y1 C4 C3 -124.8(3)
N1 Y1 C4 N2 115.5(3)
N3 Y1 C4 N2 -24.7(6)
O1 Y1 C4 N2 -140.5(3)
C3 Y1 C4 N2 148.2(5)
C2 Y1 C4 N2 130.3(4)
Si2 Y1 C4 N2 23.4(4)
N1 Y1 C4 C5 -153.2(6)
N3 Y1 C4 C5 66.6(8)
N2 Y1 C4 C5 91.3(7)
O1 Y1 C4 C5 -49.2(6)
C3 Y1 C4 C5 -120.5(8)
C2 Y1 C4 C5 -138.5(7)
Si2 Y1 C4 C5 114.7(6)
C2 N1 C6 C7 101.7(6)
Y1 N1 C6 C7 -63.6(7)
C2 N1 C6 C11 -81.6(7)
Y1 N1 C6 C11 113.1(6)
C11 C6 C7 C8 1.4(9)
N1 C6 C7 C8 178.1(5)
C11 C6 C7 C12 178.4(6)
N1 C6 C7 C12 -4.9(9)
C6 C7 C8 C9 -0.2(10)
C12 C7 C8 C9 -177.4(6)
C7 C8 C9 C10 -0.1(11)
C8 C9 C10 C11 -0.8(12)
C9 C10 C11 C6 2.0(11)
C9 C10 C11 C15 -180.0(7)
C7 C6 C11 C10 -2.3(9)
N1 C6 C11 C10 -179.0(6)
C7 C6 C11 C15 179.8(7)
N1 C6 C11 C15 3.0(10)
C6 C7 C12 C14 -102.5(7)
C8 C7 C12 C14 74.6(8)
C6 C7 C12 C13 132.7(7)
C8 C7 C12 C13 -50.1(8)
C10 C11 C15 C16 52.3(10)
C6 C11 C15 C16 -129.8(7)
C10 C11 C15 C17 -68.6(10)
C6 C11 C15 C17 109.4(8)
C4 N2 C18 C23 -123.5(6)
Y1 N2 C18 C23 28.7(9)
C4 N2 C18 C19 60.3(7)
Y1 N2 C18 C19 -147.5(5)
C23 C18 C19 C20 3.9(9)
N2 C18 C19 C20 -179.9(6)
C23 C18 C19 C24 -172.7(7)
N2 C18 C19 C24 3.5(10)
C18 C19 C20 C21 -2.5(10)
C24 C19 C20 C21 174.3(7)
C19 C20 C21 C22 -0.4(11)
C20 C21 C22 C23 1.8(11)
C19 C18 C23 C22 -2.5(9)
N2 C18 C23 C22 -178.8(5)
C19 C18 C23 C27 179.0(6)
N2 C18 C23 C27 2.8(9)
C21 C22 C23 C18 -0.4(10)
C21 C22 C23 C27 178.2(6)
C18 C19 C24 C26 -145.9(7)
C20 C19 C24 C26 37.5(10)
C18 C19 C24 C25 91.8(8)
C20 C19 C24 C25 -84.8(8)
C18 C23 C27 C29 -134.7(7)
C22 C23 C27 C29 46.9(8)
C18 C23 C27 C28 101.0(7)
C22 C23 C27 C28 -77.4(8)
C36' O1 C36 C37 175(22)
C39' O1 C36 C37 -11(4)
C39 O1 C36 C37 -13(3)
Y1 O1 C36 C37 -172.7(12)
C36 O1 C36' C37' 22(18)
C39' O1 C36' C37' 16(3)
C39 O1 C36' C37' 14(4)
Y1 O1 C36' C37' -146.6(12)
O1 C36 C37 C38 34(3)
O1 C36' C37' C38' -37(2)
C36 C37 C38 C39 -40(3)
C36' C37' C38' C39' 42(3)
C36' O1 C39 C38 -12(5)
C36 O1 C39 C38 -14(4)
C39' O1 C39 C38 -45(75)
Y1 O1 C39 C38 148(2)
C37 C38 C39 O1 34(4)
C36' O1 C39' C38' 10(4)
C36 O1 C39' C38' 9(5)
C39 O1 C39' C38' 159(81)
Y1 O1 C39' C38' 171.4(16)
C37' C38' C39' O1 -32(4)
C45 C40 C41 C42 6(5)
C46 C40 C41 C42 -180(2)
C45' C40' C41' C42' 1(5)
C46' C40' C41' C42' -172(2)
C40 C41 C42 C43 -5(4)
C40' C41' C42' C43' 1(5)
C41 C42 C43 C44 2(4)
C41' C42' C43' C44' 0(5)
C42 C43 C44 C45 2(4)
C42' C43' C44' C45' -2(3)
C41 C40 C45 C44 -3(5)
C46 C40 C45 C44 -177(3)
C43 C44 C45 C40 -1(4)
C41' C40' C45' C44' -3(6)
C46' C40' C45' C44' 170(2)
C43' C44' C45' C40' 3(4)
